data_2240720
loop_
_publ_author_name
'Usha, M. K.'
'Madan Kumar, S.'
'Shyma, P. C.'
'Kalluraya, B.'
'Lokanath, N. K.'
'Revannasiddaiah, D.'

_publ_section_title
;
 4-(4-Methylphenyl)-2-(prop-2-yn-1-yl)phthalazin-1(2<i>H</i>)-one
;
_journal_coeditor_code IS5329
_journal_issue 2
_journal_name_full 'Acta Crystallographica Section E'
_journal_page_first o138
_journal_paper_doi 10.1107/S1600536813034880
_journal_volume 70
_journal_year 2014
_chemical_formula_iupac 'C18 H14 N2 O'
_chemical_formula_moiety 'C18 H14 N2 O'
_chemical_formula_sum 'C18 H14 N2 O'
_chemical_formula_weight 274.31
_chemical_name_systematic
;
4-(4-Methylphenyl)-2-(prop-2-yn-1-yl)phthalazin-1(2<i>H</i>)-one
;
_space_group_IT_number 14
_symmetry_cell_setting monoclinic
_symmetry_space_group_name_Hall '-P 2yn'
_symmetry_space_group_name_H-M 'P 1 21/n 1'
_atom_sites_solution_hydrogens geom
_atom_sites_solution_primary direct
_atom_sites_solution_secondary difmap
_cell_angle_alpha 90
_cell_angle_beta 101.285(7)
_cell_angle_gamma 90
_cell_formula_units_Z 4
_cell_length_a 11.9917(19)
_cell_length_b 9.7116(16)
_cell_length_c 12.602(2)
_cell_measurement_reflns_used 2337
_cell_measurement_temperature 296
_cell_measurement_theta_max 64.6
_cell_measurement_theta_min 4.7
_cell_volume 1439.2(4)
_computing_cell_refinement 'SAINT (Bruker, 2013)'
_computing_data_collection 'APEX2 (Bruker, 2013)'
_computing_data_reduction 'SAINT (Bruker, 2013)'
_computing_molecular_graphics 'Mercury (Macrae <i>et al.</i>, 2008)'
_computing_publication_material 'PLATON (Spek, 2009)'
_computing_structure_refinement 'SHELXL97 (Sheldrick, 2008)'
_computing_structure_solution 'SHELXS97 (Sheldrick, 2008)'
_diffrn_ambient_temperature 296
_diffrn_detector_area_resol_mean 10.7
_diffrn_measured_fraction_theta_full 0.967
_diffrn_measured_fraction_theta_max 0.967
_diffrn_measurement_device_type 'Bruker X8 Proteum'
_diffrn_measurement_method '\f and \w scans'
_diffrn_radiation_monochromator 'Helios multilayer optics'
_diffrn_radiation_source 'Bruker MicroStar microfocus rotating anode'
_diffrn_radiation_type CuK\a
_diffrn_radiation_wavelength 1.54178
_diffrn_reflns_av_R_equivalents 0.0363
_diffrn_reflns_av_sigmaI/netI 0.0251
_diffrn_reflns_limit_h_max 12
_diffrn_reflns_limit_h_min -13
_diffrn_reflns_limit_k_max 11
_diffrn_reflns_limit_k_min -10
_diffrn_reflns_limit_l_max 14
_diffrn_reflns_limit_l_min -8
_diffrn_reflns_number 8733
_diffrn_reflns_reduction_process
;
;
_diffrn_reflns_theta_full 64.55
_diffrn_reflns_theta_max 64.55
_diffrn_reflns_theta_min 4.66
_exptl_absorpt_coefficient_mu 0.633
_exptl_absorpt_correction_T_max 0.886
_exptl_absorpt_correction_T_min 0.864
_exptl_absorpt_correction_type multi-scan
_exptl_absorpt_process_details '(SADABS; Bruker, 2013)'
_exptl_crystal_colour yellow
_exptl_crystal_density_diffrn 1.266
_exptl_crystal_density_method 'Not Measured'
_exptl_crystal_description block
_exptl_crystal_F_000 576
_exptl_crystal_size_max 0.230
_exptl_crystal_size_mid 0.200
_exptl_crystal_size_min 0.190
_refine_diff_density_max 0.152
_refine_diff_density_min -0.145
_refine_ls_extinction_coef 0.0090(9)
_refine_ls_extinction_expression FC^*^=KFC[1+0.001XFC^2^\L^3^/SIN(2\Q)]^-1/4^
_refine_ls_extinction_method shelxl
_refine_ls_goodness_of_fit_ref 1.097
_refine_ls_hydrogen_treatment constr
_refine_ls_matrix_type full
_refine_ls_number_parameters 192
_refine_ls_number_reflns 2337
_refine_ls_number_restraints 0
_refine_ls_restrained_S_all 1.097
_refine_ls_R_factor_all 0.0477
_refine_ls_R_factor_gt 0.0440
_refine_ls_shift/su_max 0.003
_refine_ls_shift/su_mean 0.000
_refine_ls_structure_factor_coef Fsqd
_refine_ls_weighting_details 'calc w=1/[\s^2^(Fo^2^)+(0.0698P)^2^+0.2752P] where P=(Fo^2^+2Fc^2^)/3'
_refine_ls_weighting_scheme calc
_refine_ls_wR_factor_gt 0.1265
_refine_ls_wR_factor_ref 0.1324
_reflns_number_gt 2093
_reflns_number_total 2337
_reflns_threshold_expression I>2\s(I)
_cod_data_source_file is5329sup1.cif
_cod_data_source_block I
_cod_original_sg_symbol_H-M 'P 21/n'
_cod_database_code 2240720
_cod_database_fobs_code 2240720

loop_
_symmetry_equiv_pos_site_id
_symmetry_equiv_pos_as_xyz
1 x,y,z
2 1/2-x,1/2+y,1/2-z
3 -x,-y,-z
4 1/2+x,1/2-y,1/2+z

loop_
_atom_site_aniso_label
_atom_site_aniso_U_11
_atom_site_aniso_U_22
_atom_site_aniso_U_33
_atom_site_aniso_U_12
_atom_site_aniso_U_13
_atom_site_aniso_U_23
O1 0.0829(9) 0.1064(11) 0.0305(6) -0.0022(8) -0.0054(6) 0.0047(6)
N1 0.0592(8) 0.0597(8) 0.0341(7) 0.0033(6) -0.0011(6) -0.0022(6)
N2 0.0602(8) 0.0656(9) 0.0324(7) 0.0008(7) -0.0062(6) -0.0062(6)
C1 0.0452(8) 0.0546(9) 0.0356(8) 0.0106(7) -0.0011(6) -0.0001(6)
C2 0.0463(8) 0.0616(10) 0.0347(8) 0.0120(7) 0.0004(6) 0.0012(7)
C3 0.0546(9) 0.0684(11) 0.0338(8) 0.0099(8) -0.0010(7) -0.0002(7)
C4 0.0485(8) 0.0534(9) 0.0340(8) 0.0077(7) -0.0029(6) -0.0022(6)
C5 0.0558(9) 0.0676(11) 0.0398(8) 0.0020(8) -0.0041(7) -0.0023(7)
C6 0.0544(10) 0.0732(12) 0.0611(11) -0.0037(9) -0.0001(8) -0.0053(9)
C7 0.0560(10) 0.0724(12) 0.0646(11) -0.0008(9) 0.0089(8) 0.0059(9)
C8 0.0555(9) 0.0757(12) 0.0446(9) 0.0087(8) 0.0084(7) 0.0102(8)
C9 0.0735(12) 0.0688(12) 0.0429(9) -0.0040(9) -0.0094(8) -0.0117(8)
C10 0.0669(12) 0.0716(12) 0.0519(10) -0.0129(9) -0.0015(8) -0.0003(8)
C11 0.0672(15) 0.0930(17) 0.135(2) -0.0067(13) 0.0102(14) 0.0109(15)
C12 0.0463(8) 0.0578(9) 0.0338(8) 0.0043(7) -0.0016(6) -0.0019(6)
C13 0.0683(10) 0.0552(10) 0.0416(9) -0.0007(8) 0.0081(7) -0.0051(7)
C14 0.0725(11) 0.0613(10) 0.0462(9) -0.0006(8) 0.0089(8) 0.0060(8)
C15 0.0498(9) 0.0820(12) 0.0360(8) -0.0015(8) 0.0027(7) -0.0015(8)
C16 0.0757(12) 0.0726(12) 0.0424(9) 0.0067(9) 0.0102(8) -0.0125(8)
C17 0.0726(11) 0.0572(10) 0.0434(9) 0.0116(8) 0.0075(8) -0.0021(7)
C18 0.0664(11) 0.1084(16) 0.0362(9) -0.0050(11) 0.0064(8) 0.0095(9)

loop_
_atom_site_type_symbol
_atom_site_label
_atom_site_fract_x
_atom_site_fract_y
_atom_site_fract_z
_atom_site_U_iso_or_equiv
_atom_site_thermal_displace_type
_atom_site_calc_flag
_atom_site_refinement_flags
_atom_site_occupancy
O O1 0.19809(12) -0.11059(16) 1.21105(8) 0.0755(5) Uani d . 1.000
N N1 0.22126(12) 0.03101(14) 0.95663(10) 0.0524(4) Uani d . 1.000
N N2 0.23069(12) 0.00807(15) 1.06549(10) 0.0548(5) Uani d . 1.000
C C1 0.07580(12) -0.14488(16) 0.92636(11) 0.0464(5) Uani d . 1.000
C C2 0.09215(13) -0.17108(17) 1.03779(11) 0.0486(5) Uani d . 1.000
C C3 0.17640(14) -0.09248(18) 1.11276(12) 0.0536(5) Uani d . 1.000
C C4 0.14781(13) -0.04216(16) 0.88990(11) 0.0468(5) Uani d . 1.000
C C5 -0.01049(14) -0.21765(18) 0.85760(13) 0.0562(5) Uani d . 1.000
C C6 -0.07462(15) -0.3140(2) 0.89874(15) 0.0645(6) Uani d . 1.000
C C7 -0.05524(16) -0.3416(2) 1.00855(15) 0.0647(6) Uani d . 1.000
C C8 0.02715(15) -0.27061(19) 1.07770(14) 0.0588(6) Uani d . 1.000
C C9 0.31525(16) 0.0952(2) 1.13355(14) 0.0646(6) Uani d . 1.000
C C10 0.43037(18) 0.0402(2) 1.14605(14) 0.0653(7) Uani d . 1.000
C C11 0.5226(2) -0.0013(3) 1.1548(2) 0.0997(10) Uani d . 1.000
C C12 0.14520(13) -0.01379(17) 0.77355(12) 0.0473(5) Uani d . 1.000
C C13 0.13700(15) 0.11933(18) 0.73343(13) 0.0554(6) Uani d . 1.000
C C14 0.13974(16) 0.1456(2) 0.62603(13) 0.0604(6) Uani d . 1.000
C C15 0.15141(14) 0.0409(2) 0.55518(12) 0.0567(6) Uani d . 1.000
C C16 0.15944(16) -0.0918(2) 0.59542(13) 0.0638(6) Uani d . 1.000
C C17 0.15584(16) -0.11952(19) 0.70219(13) 0.0583(6) Uani d . 1.000
C C18 0.15649(17) 0.0690(2) 0.43701(13) 0.0708(7) Uani d . 1.000
H H5 -0.02440 -0.20060 0.78360 0.0670 Uiso c R 1.000
H H6 -0.13170 -0.36110 0.85220 0.0770 Uiso c R 1.000
H H7 -0.09810 -0.40830 1.03530 0.0780 Uiso c R 1.000
H H8 0.03990 -0.28870 1.15150 0.0710 Uiso c R 1.000
H H9A 0.31310 0.18630 1.10180 0.0770 Uiso c R 1.000
H H9B 0.29570 0.10410 1.20440 0.0770 Uiso c R 1.000
H H11 0.59650 -0.03440 1.16180 0.1200 Uiso c R 1.000
H H13 0.12950 0.19220 0.77940 0.0660 Uiso c R 1.000
H H14 0.13360 0.23590 0.60110 0.0720 Uiso c R 1.000
H H16 0.16750 -0.16440 0.54940 0.0760 Uiso c R 1.000
H H17 0.16060 -0.21010 0.72650 0.0700 Uiso c R 1.000
H H18A 0.12210 0.15650 0.41580 0.1060 Uiso c R 1.000
H H18B 0.11620 -0.00210 0.39220 0.1060 Uiso c R 1.000
H H18C 0.23440 0.07020 0.42870 0.1060 Uiso c R 1.000

loop_
_atom_type_symbol
_atom_type_description
_atom_type_scat_dispersion_real
_atom_type_scat_dispersion_imag
_atom_type_scat_source
O O 0.0492 0.0322 'International Tables Vol C Tables 4.2.6.8 and 6.1.1.4'
N N 0.0311 0.0180 'International Tables Vol C Tables 4.2.6.8 and 6.1.1.4'
H H 0.0000 0.0000 'International Tables Vol C Tables 4.2.6.8 and 6.1.1.4'
C C 0.0181 0.0091 'International Tables Vol C Tables 4.2.6.8 and 6.1.1.4'

loop_
_geom_angle_atom_site_label_1
_geom_angle_atom_site_label_2
_geom_angle_atom_site_label_3
_geom_angle
_geom_angle_publ_flag
N2 N1 C4 118.01(13) no
N1 N2 C3 126.58(13) no
N1 N2 C9 113.85(13) no
C3 N2 C9 119.36(13) no
C2 C1 C4 117.79(13) no
C2 C1 C5 117.93(14) no
C4 C1 C5 124.26(13) no
C1 C2 C3 119.84(14) no
C1 C2 C8 120.52(14) no
C3 C2 C8 119.64(13) no
O1 C3 N2 121.00(16) no
O1 C3 C2 124.23(16) no
N2 C3 C2 114.77(13) no
N1 C4 C1 122.64(13) no
N1 C4 C12 114.62(14) no
C1 C4 C12 122.73(13) no
C1 C5 C6 120.59(15) no
C5 C6 C7 120.79(17) no
C6 C7 C8 119.87(18) no
C2 C8 C7 120.25(16) no
N2 C9 C10 112.59(16) no
C9 C10 C11 178.6(2) no
C4 C12 C13 121.31(14) no
C4 C12 C17 121.03(15) no
C13 C12 C17 117.61(14) no
C12 C13 C14 121.04(16) no
C13 C14 C15 121.49(17) no
C14 C15 C16 117.33(15) no
C14 C15 C18 121.90(17) no
C16 C15 C18 120.77(16) no
C15 C16 C17 121.75(17) no
C12 C17 C16 120.78(17) no
C1 C5 H5 120.00 no
C6 C5 H5 120.00 no
C5 C6 H6 120.00 no
C7 C6 H6 120.00 no
C6 C7 H7 120.00 no
C8 C7 H7 120.00 no
C2 C8 H8 120.00 no
C7 C8 H8 120.00 no
N2 C9 H9A 109.00 no
N2 C9 H9B 109.00 no
C10 C9 H9A 109.00 no
C10 C9 H9B 109.00 no
H9A C9 H9B 108.00 no
C10 C11 H11 180.00 no
C12 C13 H13 119.00 no
C14 C13 H13 120.00 no
C13 C14 H14 119.00 no
C15 C14 H14 119.00 no
C15 C16 H16 119.00 no
C17 C16 H16 119.00 no
C12 C17 H17 120.00 no
C16 C17 H17 120.00 no
C15 C18 H18A 109.00 no
C15 C18 H18B 109.00 no
C15 C18 H18C 110.00 no
H18A C18 H18B 109.00 no
H18A C18 H18C 109.00 no
H18B C18 H18C 109.00 no

loop_
_geom_bond_atom_site_label_1
_geom_bond_atom_site_label_2
_geom_bond_distance
_geom_bond_publ_flag
O1 C3 1.2275(18) no
N1 N2 1.3725(18) no
N1 C4 1.303(2) no
N2 C3 1.373(2) no
N2 C9 1.463(2) no
C1 C2 1.4026(19) no
C1 C4 1.452(2) no
C1 C5 1.404(2) no
C2 C3 1.457(2) no
C2 C8 1.396(2) no
C4 C12 1.486(2) no
C5 C6 1.375(3) no
C6 C7 1.384(3) no
C7 C8 1.369(3) no
C9 C10 1.460(3) no
C10 C11 1.162(3) no
C12 C13 1.385(2) no
C12 C17 1.387(2) no
C13 C14 1.384(2) no
C14 C15 1.378(3) no
C15 C16 1.381(3) no
C15 C18 1.527(2) no
C16 C17 1.381(2) no
C5 H5 0.9300 no
C6 H6 0.9300 no
C7 H7 0.9300 no
C8 H8 0.9300 no
C9 H9A 0.9700 no
C9 H9B 0.9700 no
C11 H11 0.9300 no
C13 H13 0.9300 no
C14 H14 0.9300 no
C16 H16 0.9300 no
C17 H17 0.9300 no
C18 H18A 0.9600 no
C18 H18B 0.9600 no
C18 H18C 0.9600 no

loop_
_geom_hbond_atom_site_label_D
_geom_hbond_atom_site_label_H
_geom_hbond_atom_site_label_A
_geom_hbond_site_symmetry_A
_geom_hbond_distance_DH
_geom_hbond_distance_HA
_geom_hbond_distance_DA
_geom_hbond_angle_DHA
_geom_hbond_publ_flag
C6 H6 O1 4_444 0.93 2.45 3.322(2) 157 yes

loop_
_geom_torsion_atom_site_label_1
_geom_torsion_atom_site_label_2
_geom_torsion_atom_site_label_3
_geom_torsion_atom_site_label_4
_geom_torsion
_geom_torsion_publ_flag
C4 N1 N2 C3 5.4(2) no
C4 N1 N2 C9 -179.97(16) no
N2 N1 C4 C1 0.6(2) no
N2 N1 C4 C12 -178.36(14) no
N1 N2 C3 O1 174.12(16) no
N1 N2 C3 C2 -6.9(2) no
C9 N2 C3 O1 -0.3(3) no
C9 N2 C3 C2 178.71(15) no
N1 N2 C9 C10 -83.42(18) no
C3 N2 C9 C10 91.67(19) no
C4 C1 C2 C3 2.2(2) no
C4 C1 C2 C8 -178.72(15) no
C5 C1 C2 C3 -176.58(15) no
C5 C1 C2 C8 2.5(2) no
C2 C1 C4 N1 -4.1(2) no
C2 C1 C4 C12 174.76(15) no
C5 C1 C4 N1 174.61(16) no
C5 C1 C4 C12 -6.5(2) no
C2 C1 C5 C6 -1.6(2) no
C4 C1 C5 C6 179.67(16) no
C1 C2 C3 O1 -178.30(17) no
C1 C2 C3 N2 2.7(2) no
C8 C2 C3 O1 2.6(3) no
C8 C2 C3 N2 -176.34(16) no
C1 C2 C8 C7 -1.5(3) no
C3 C2 C8 C7 177.55(17) no
N1 C4 C12 C13 -50.0(2) no
N1 C4 C12 C17 127.20(17) no
C1 C4 C12 C13 131.06(17) no
C1 C4 C12 C17 -51.7(2) no
C1 C5 C6 C7 -0.2(3) no
C5 C6 C7 C8 1.3(3) no
C6 C7 C8 C2 -0.4(3) no
C4 C12 C13 C14 177.07(16) no
C17 C12 C13 C14 -0.2(3) no
C4 C12 C17 C16 -176.53(17) no
C13 C12 C17 C16 0.8(3) no
C12 C13 C14 C15 -0.4(3) no
C13 C14 C15 C16 0.5(3) no
C13 C14 C15 C18 -178.98(17) no
C14 C15 C16 C17 0.1(3) no
C18 C15 C16 C17 179.55(18) no
C15 C16 C17 C12 -0.7(3) no
